data_9016074
loop_
_publ_author_name
'Bindi, L.'
'Menchetti, S.'

_publ_section_title
;
 Fast ion conduction character and ionic phase-transition in silver sulfosalts:
 The case of fettelite [Ag6As2S7][Ag10HgAs2S8]
 Note: T = 400 K
;
_journal_name_full 'American Mineralogist'
_journal_page_first 792
_journal_page_last 796
_journal_paper_doi 10.2138/am.2011.3736
_journal_volume 96
_journal_year 2011
_chemical_compound_source Synthetic
_chemical_formula_sum 'Ag17.742 As3.552 S15 Sb0.448'
_chemical_name_mineral Fettelite
_space_group_IT_number 164
_symmetry_space_group_name_Hall '-P 3 2"'
_symmetry_space_group_name_H-M 'P -3 m 1'
_cell_angle_alpha 90
_cell_angle_beta 90
_cell_angle_gamma 120
_cell_length_a 7.5984
_cell_length_b 7.5984
_cell_length_c 15.557
_cell_formula_units_Z 1
_cell_volume 777.859
_database_code_amcsd 0018386
_exptl_crystal_density_diffrn 5.797
_cod_original_formula_sum 'Ag17.742 As3.552 Sb.448 S15'
_cod_database_code 9016074

loop_
_space_group_symop_operation_xyz
x,y,z
-y,-x,z
y,-x+y,-z
-x,-x+y,-z
-x+y,-x,z
-x+y,y,z
-x,-y,-z
y,x,-z
-y,x-y,z
x,x-y,z
x-y,x,-z
x-y,-y,-z

loop_
_atom_site_aniso_label
_atom_site_aniso_U_11
_atom_site_aniso_U_22
_atom_site_aniso_U_33
_atom_site_aniso_U_12
_atom_site_aniso_U_13
_atom_site_aniso_U_23
Ag1 0.04540 0.04540 0.04120 0.01490 -0.00711 0.00711
Ag2 0.04510 0.06150 0.07180 0.02250 -0.03650 -0.01830
Ag3 0.13800 0.02800 0.02770 0.01410 0.00030 0.00050
Ag4 0.05300 0.03500 0.02600 0.01730 0.00960 0.01900
Ag5 0.10300 0.09600 0.03900 0.04800 -0.00570 -0.01100
As1 0.03530 0.03530 0.01430 0.01760 0.00000 0.00000
As2 0.03490 0.03490 0.01650 0.01750 0.00000 0.00000
Sb2 0.03490 0.03490 0.01650 0.01750 0.00000 0.00000
S1 0.08100 0.08100 0.04730 0.06600 0.00200 -0.00200
S2 0.03180 0.03090 0.02390 0.01590 0.00170 0.00080
S3 0.03530 0.03530 0.01600 0.01760 0.00000 0.00000
S4 0.09200 0.09200 0.08700 0.04600 0.00000 0.00000

loop_
_atom_site_label
_atom_site_fract_x
_atom_site_fract_y
_atom_site_fract_z
_atom_site_occupancy
_atom_site_U_iso_or_equiv
Ag1 0.46798 0.53202 0.30158 1.00000 0.04750
Ag2 0.29657 0.14829 0.08926 1.00000 0.06130
Ag3 0.50000 0.00000 0.50000 0.85400 0.07700
Ag4 0.27500 0.00000 0.50000 0.20000 0.04000
Ag5 0.20100 0.00000 0.50000 0.33000 0.08000
As1 0.33333 0.66667 0.07345 1.00000 0.02830
As2 0.00000 0.00000 0.28096 0.77600 0.02880
Sb2 0.00000 0.00000 0.28096 0.22400 0.02880
S1 0.48400 0.51600 0.14300 1.00000 0.05870
S2 0.30330 0.15166 0.35386 1.00000 0.02880
S3 0.33333 0.66667 0.43642 1.00000 0.02880
S4 0.00000 0.00000 0.00000 1.00000 0.09000

loop_
_cod_related_entry_id
_cod_related_entry_database
_cod_related_entry_code
1 AMCSD 0018386
